data_9002335
loop_
_publ_author_name
'Armbruster, T.'
'Gnos, E.'

_publ_section_title
;
 P4/n and P4nc long-ranged ordering in low-temperature vesuvianites
 Sample: from N'chwaning II mine, RSA
;
_journal_name_full 'American Mineralogist'
_journal_page_first 563
_journal_page_last 569
_journal_volume 85
_journal_year 2000
_chemical_formula_sum 'Al12 Ca18.76 H9 Mg0.148 Mn0.852 Na0.24 O78 Si18'
_chemical_name_mineral Vesuvianite
_space_group_IT_number 104
_symmetry_space_group_name_Hall 'P 4 -2n'
_symmetry_space_group_name_H-M 'P 4 n c'
_cell_angle_alpha 90
_cell_angle_beta 90
_cell_angle_gamma 90
_cell_length_a 15.487
_cell_length_b 15.487
_cell_length_c 11.764
_cell_formula_units_Z 2
_cell_volume 2821.562
_database_code_amcsd 0002419
_exptl_crystal_density_diffrn 3.406
_cod_original_formula_sum 'Si18 Al12 Ca18.76 Na.24 O78 H9 Mn.852 Mg.148'
_cod_database_code 9002335

loop_
_space_group_symop_operation_xyz
x,y,z
1/2-y,1/2-x,1/2+z
-y,x,z
1/2+x,1/2-y,1/2+z
-x,-y,z
1/2+y,1/2+x,1/2+z
y,-x,z
1/2-x,1/2+y,1/2+z

loop_
_atom_site_label
_atom_site_fract_x
_atom_site_fract_y
_atom_site_fract_z
_atom_site_occupancy
_atom_site_U_iso_or_equiv
Si1 0.50000 0.00000 0.00020 1.00000 0.00836
Si2a 0.56994 0.20863 -0.12930 1.00000 0.00671
Si2b -0.70928 0.06815 0.12920 1.00000 0.00671
Si3a 0.40063 0.33032 -0.63400 1.00000 0.00697
Si3b 0.33580 0.40100 0.13600 1.00000 0.00697
Al1 0.25020 0.24820 0.50080 1.00000 0.00773
Al2a 0.36212 0.12802 -0.62630 1.00000 0.00722
Al2b -0.36191 0.13014 0.12690 1.00000 0.00722
Ca1 0.50000 0.00000 0.25070 0.88000 0.01013
Na1 0.50000 0.00000 0.25070 0.12000 0.01013
Ca2a 0.43951 0.20435 0.12082 1.00000 0.00937
Ca2b -0.43939 0.20737 -0.62028 1.00000 0.00937
Ca3a -0.56939 0.35056 -0.11110 1.00000 0.01440
Ca3b 0.85241 0.06941 0.10810 1.00000 0.01440
O1a 0.53200 0.07790 0.08600 1.00000 0.00849
O1b -0.53200 0.07770 -0.58530 1.00000 0.00849
O2a 0.59270 0.13250 -0.22150 1.00000 0.00925
O2b -0.63360 0.08910 0.22330 1.00000 0.00925
O3a 0.47200 0.20030 -0.07720 1.00000 0.00849
O3b -0.47050 0.20060 -0.42290 1.00000 0.00849
O4a 0.68840 0.14390 -0.52800 1.00000 0.00811
O4b -0.68660 0.14220 0.02990 1.00000 0.00811
O5a -0.42080 0.23680 0.17760 1.00000 0.00950
O5b 0.41870 0.23220 -0.67830 1.00000 0.00950
O6a 0.52220 0.37270 0.05730 1.00000 0.01317
O6b -0.52090 0.36470 -0.55960 1.00000 0.01317
O7a 0.19380 0.07700 0.17820 1.00000 0.01393
O7b -0.69390 -0.57760 -0.17850 1.00000 0.01393
O8a 0.66030 0.31100 -0.56630 1.00000 0.00861
O8b -0.65780 0.30990 0.06640 1.00000 0.00861
O9 0.39530 0.39390 0.25240 1.00000 0.01013
O10b 0.00000 0.00000 0.13360 1.00000 0.01520
H10b 0.00000 0.00000 0.22000 1.00000 0.03002
O10a 0.00000 0.00000 -0.63730 1.00000 0.01520
O11a 0.25530 0.18660 -0.63460 1.00000 0.00811
H11a 0.21100 0.19100 -0.70600 1.00000 0.03002
O11b -0.25550 0.18870 0.13760 1.00000 0.00811
H11b -0.25900 0.22000 0.20100 1.00000 0.03002
MnY*3a 0.50000 0.50000 0.06050 0.85200 0.00760
CaX*4a 0.50000 0.50000 0.35220 0.85200 0.01229
MgY*3b 0.00000 0.00000 -0.04800 0.14800 0.00494
CaX*4b 0.50000 0.50000 0.14800 0.14800 0.01241

loop_
_cod_related_entry_id
_cod_related_entry_database
_cod_related_entry_code
1 AMCSD 0002419
